data_4338139
loop_
_publ_author_name
'Shieh, Minghuey'
'Chu, Yen-Yi'
'Jang, Li-Fing'
'Ho, Chia-Hua'

_publ_section_title
;
 CO and CO2 Fixation by Se-Ru-CO Hydride Clusters.
;
_journal_issue 9
_journal_name_full 'Inorganic chemistry'
_journal_page_first 4284
_journal_page_last 4286
_journal_paper_doi 10.1021/ic500821z
_journal_volume 53
_journal_year 2014
_chemical_formula_moiety 'C46 H31 N O10 P2 Ru4 Se2'
_chemical_formula_sum 'C46 H31 N O10 P2 Ru4 Se2'
_chemical_formula_weight 1381.86
_chemical_name_systematic
;
 ?
;
_space_group_IT_number 2
_symmetry_cell_setting triclinic
_symmetry_space_group_name_Hall '-P 1'
_symmetry_space_group_name_H-M 'P -1'
_atom_sites_solution_hydrogens geom
_atom_sites_solution_primary direct
_atom_sites_solution_secondary difmap
_audit_creation_method SHELXL-97
_cell_angle_alpha 99.60(2)
_cell_angle_beta 95.06(3)
_cell_angle_gamma 107.32(3)
_cell_formula_units_Z 1
_cell_length_a 9.267(5)
_cell_length_b 11.145(3)
_cell_length_c 12.596(3)
_cell_measurement_reflns_used 0
_cell_measurement_temperature 298(2)
_cell_measurement_theta_max 0
_cell_measurement_theta_min 0
_cell_volume 1211.3(8)
_computing_cell_refinement 'CAD4 Express (Enraf Nonius, 1994)'
_computing_data_collection 'CAD4 Express (Enraf Nonius, 1994)'
_computing_data_reduction 'XCAD4 (Harms & Wocadlo, 1995)'
_computing_molecular_graphics 'Ortep-3 for Windows (Farrugia, 1997)'
_computing_publication_material 'WinGX publication routines (Farrugia, 1999)'
_computing_structure_refinement 'SHELXL-97 (Sheldrick, 1997)'
_computing_structure_solution 'SHELXS-97 (Sheldrick, 1997)'
_diffrn_ambient_temperature 298(2)
_diffrn_measured_fraction_theta_full 0.996
_diffrn_measured_fraction_theta_max 0.996
_diffrn_measurement_device_type 'Enraf Nonius TurboCAD4'
_diffrn_measurement_method 'non-profiled omega/2theta scans'
_diffrn_radiation_monochromator graphite
_diffrn_radiation_source 'fine-focus sealed tube'
_diffrn_radiation_type Mok\a
_diffrn_radiation_wavelength 0.71073
_diffrn_reflns_av_R_equivalents 0.0099
_diffrn_reflns_av_sigmaI/netI 0.0209
_diffrn_reflns_limit_h_max 11
_diffrn_reflns_limit_h_min -11
_diffrn_reflns_limit_k_max 13
_diffrn_reflns_limit_k_min -13
_diffrn_reflns_limit_l_max 15
_diffrn_reflns_limit_l_min 0
_diffrn_reflns_number 4971
_diffrn_reflns_theta_full 25.94
_diffrn_reflns_theta_max 25.94
_diffrn_reflns_theta_min 1.65
_diffrn_standards_decay_% 1
_diffrn_standards_interval_time 120
_diffrn_standards_number 3
_exptl_absorpt_coefficient_mu 2.848
_exptl_absorpt_correction_T_max 0.4239
_exptl_absorpt_correction_T_min 0.2815
_exptl_absorpt_correction_type psi-scan
_exptl_absorpt_process_details
;
 ?
;
_exptl_crystal_colour black
_exptl_crystal_density_diffrn 1.894
_exptl_crystal_density_method 'not measured'
_exptl_crystal_description prism
_exptl_crystal_F_000 668
_exptl_crystal_size_max 0.5
_exptl_crystal_size_mid 0.45
_exptl_crystal_size_min 0.3
_refine_diff_density_max 1.238
_refine_diff_density_min -2.412
_refine_diff_density_rms 0.257
_refine_ls_extinction_method none
_refine_ls_goodness_of_fit_ref 1.125
_refine_ls_hydrogen_treatment fixed
_refine_ls_matrix_type full
_refine_ls_number_parameters 299
_refine_ls_number_reflns 4740
_refine_ls_number_restraints 0
_refine_ls_restrained_S_all 1.125
_refine_ls_R_factor_all 0.0637
_refine_ls_R_factor_gt 0.0506
_refine_ls_shift/su_max 0.020
_refine_ls_shift/su_mean 0.001
_refine_ls_structure_factor_coef Fsqd
_refine_ls_weighting_details 'calc w=1/[\s^2^(Fo^2^)+(0.1068P)^2^+0.0000P] where P=(Fo^2^+2Fc^2^)/3'
_refine_ls_weighting_scheme calc
_refine_ls_wR_factor_gt 0.1381
_refine_ls_wR_factor_ref 0.1486
_reflns_number_gt 3842
_reflns_number_total 4740
_reflns_threshold_expression >2sigma(I)
_cod_data_source_file ic500821z_si_002.cif
_cod_data_source_block 1
_cod_depositor_comments 'Adding full bibliography for 4338139--4338144.cif.'
_cod_database_code 4338139

loop_
_symmetry_equiv_pos_as_xyz
'x, y, z'
'-x, -y, -z'

loop_
_atom_site_label
_atom_site_type_symbol
_atom_site_fract_x
_atom_site_fract_y
_atom_site_fract_z
_atom_site_U_iso_or_equiv
_atom_site_adp_type
_atom_site_occupancy
_atom_site_symmetry_multiplicity
_atom_site_calc_flag
_atom_site_refinement_flags
C1 C 0.3344(7) 1.1156(5) 0.2237(5) 0.0604(13) Uani 1 1 d .
C2 C 0.1479(7) 0.9001(6) 0.1062(5) 0.0620(14) Uani 1 1 d .
C3 C 0.4456(6) 0.8928(5) 0.1976(4) 0.0504(11) Uani 1 1 d .
C4 C 0.6089(9) 0.7462(7) 0.0757(6) 0.079(2) Uani 1 1 d .
C5 C 0.7793(7) 0.9724(7) 0.1963(5) 0.0691(16) Uani 1 1 d .
C6 C 1.0396(6) 0.5076(5) 0.2862(4) 0.0508(12) Uani 1 1 d .
C7 C 1.0983(8) 0.5879(7) 0.2170(5) 0.0700(16) Uani 1 1 d .
C8 C 1.1456(10) 0.5353(9) 0.1225(6) 0.098(3) Uani 1 1 d .
C9 C 1.1304(9) 0.4093(11) 0.0980(7) 0.103(3) Uani 1 1 d .
C10 C 1.0682(10) 0.3303(8) 0.1642(8) 0.099(3) Uani 1 1 d .
C11 C 1.0228(7) 0.3793(6) 0.2602(6) 0.0700(16) Uani 1 1 d .
C12 C 1.0981(5) 0.7394(4) 0.4513(4) 0.0399(9) Uani 1 1 d .
C13 C 1.0595(6) 0.8370(5) 0.4131(5) 0.0507(11) Uani 1 1 d .
C14 C 1.1584(7) 0.9630(5) 0.4457(5) 0.0623(14) Uani 1 1 d .
C15 C 1.2904(7) 0.9893(5) 0.5171(5) 0.0652(15) Uani 1 1 d .
C16 C 1.3297(6) 0.8945(6) 0.5534(5) 0.0634(14) Uani 1 1 d .
C17 C 1.2346(5) 0.7672(5) 0.5213(4) 0.0490(11) Uani 1 1 d .
C18 C 0.7870(5) 0.5705(4) 0.3783(4) 0.0447(10) Uani 1 1 d .
C19 C 0.7235(6) 0.6330(6) 0.4564(5) 0.0619(14) Uani 1 1 d .
C20 C 0.5734(7) 0.6296(7) 0.4361(7) 0.082(2) Uani 1 1 d .
C21 C 0.4852(6) 0.5600(7) 0.3388(7) 0.080(2) Uani 1 1 d .
C22 C 0.5456(7) 0.4957(8) 0.2634(6) 0.085(2) Uani 1 1 d .
C23 C 0.6973(6) 0.5000(6) 0.2810(5) 0.0644(15) Uani 1 1 d .
N N 1.0000 0.5000 0.5000 0.0651(18) Uani 1 2 d S
O1 O 0.3264(7) 1.1888(5) 0.2953(4) 0.0885(15) Uani 1 1 d .
O2 O 0.0260(5) 0.8401(6) 0.1087(5) 0.0995(18) Uani 1 1 d .
O3 O 0.4196(5) 0.8468(4) 0.2740(3) 0.0612(10) Uani 1 1 d .
O4 O 0.6104(9) 0.6416(6) 0.0645(6) 0.126(3) Uani 1 1 d .
O5 O 0.8868(6) 1.0119(7) 0.2582(4) 0.1035(18) Uani 1 1 d .
P P 0.98173(13) 0.57439(11) 0.40964(10) 0.0392(3) Uani 1 1 d .
Ru1 Ru 0.35062(5) 0.99686(4) 0.10581(3) 0.04876(16) Uani 1 1 d .
Ru2 Ru 0.60336(5) 0.91216(4) 0.09108(3) 0.05276(17) Uani 1 1 d .
Se1 Se 0.61288(6) 1.14185(5) 0.07173(4) 0.05053(18) Uani 1 1 d .
H1 H 0.294(14) 1.153(11) 0.060(10) 0.07(4) Uiso 0.50 1 d P
H7 H 1.1135 0.6806 0.2348 0.076 Uiso 1 1 d .
H8 H 1.1814 0.5915 0.0712 0.101 Uiso 1 1 d .
H9 H 1.1622 0.3698 0.0302 0.099 Uiso 1 1 d .
H10 H 1.0534 0.2357 0.1482 0.095 Uiso 1 1 d .
H11 H 0.9818 0.3210 0.3117 0.076 Uiso 1 1 d .
H13 H 0.9636 0.8187 0.3625 0.062 Uiso 1 1 d .
H14 H 1.1314 1.0350 0.4192 0.071 Uiso 1 1 d .
H15 H 1.3613 1.0805 0.5419 0.075 Uiso 1 1 d .
H16 H 1.4249 0.9137 0.6058 0.071 Uiso 1 1 d .
H17 H 1.2661 0.6979 0.5481 0.059 Uiso 1 1 d .
H19 H 0.7928 0.6851 0.5252 0.068 Uiso 1 1 d .
H20 H 0.5208 0.6709 0.4968 0.091 Uiso 1 1 d .
H21 H 0.3808 0.5604 0.3207 0.087 Uiso 1 1 d .
H22 H 0.4729 0.4424 0.1947 0.088 Uiso 1 1 d .
H23 H 0.7432 0.4532 0.2210 0.073 Uiso 1 1 d .

loop_
_atom_site_aniso_label
_atom_site_aniso_U_11
_atom_site_aniso_U_22
_atom_site_aniso_U_33
_atom_site_aniso_U_23
_atom_site_aniso_U_13
_atom_site_aniso_U_12
C1 0.073(4) 0.057(3) 0.053(3) 0.010(3) 0.012(3) 0.023(3)
C2 0.051(3) 0.077(4) 0.057(3) -0.003(3) 0.006(2) 0.029(3)
C3 0.048(3) 0.049(3) 0.051(3) 0.007(2) 0.002(2) 0.013(2)
C4 0.097(5) 0.089(5) 0.078(4) 0.026(4) 0.041(4) 0.058(4)
C5 0.057(3) 0.104(5) 0.061(4) 0.022(3) 0.012(3) 0.044(3)
C6 0.036(2) 0.055(3) 0.053(3) -0.003(2) -0.009(2) 0.014(2)
C7 0.063(4) 0.078(4) 0.060(4) 0.004(3) 0.013(3) 0.013(3)
C8 0.083(5) 0.122(7) 0.063(4) -0.010(4) 0.021(4) 0.005(5)
C9 0.066(5) 0.135(8) 0.082(6) -0.032(5) 0.006(4) 0.025(5)
C10 0.087(6) 0.096(6) 0.098(6) -0.038(5) -0.013(5) 0.045(5)
C11 0.064(4) 0.064(3) 0.074(4) -0.013(3) -0.005(3) 0.027(3)
C12 0.031(2) 0.039(2) 0.044(2) 0.0034(18) -0.0005(18) 0.0076(17)
C13 0.039(2) 0.047(3) 0.066(3) 0.015(2) 0.005(2) 0.013(2)
C14 0.061(3) 0.039(3) 0.083(4) 0.012(3) 0.016(3) 0.009(2)
C15 0.052(3) 0.048(3) 0.078(4) -0.002(3) 0.010(3) -0.004(2)
C16 0.045(3) 0.059(3) 0.068(4) -0.005(3) -0.005(3) 0.003(2)
C17 0.031(2) 0.055(3) 0.054(3) 0.005(2) -0.007(2) 0.0102(19)
C18 0.036(2) 0.040(2) 0.053(3) 0.010(2) -0.005(2) 0.0073(18)
C19 0.038(3) 0.062(3) 0.078(4) -0.002(3) 0.002(3) 0.016(2)
C20 0.045(3) 0.083(4) 0.126(7) 0.023(4) 0.027(4) 0.027(3)
C21 0.030(3) 0.100(5) 0.111(6) 0.036(4) -0.001(3) 0.018(3)
C22 0.036(3) 0.122(6) 0.080(5) 0.023(4) -0.018(3) 0.005(3)
C23 0.042(3) 0.081(4) 0.058(3) 0.010(3) -0.013(2) 0.009(3)
N 0.073(4) 0.052(4) 0.065(4) 0.021(3) -0.015(3) 0.014(3)
O1 0.119(4) 0.076(3) 0.072(3) -0.003(2) 0.031(3) 0.037(3)
O2 0.046(3) 0.116(4) 0.110(4) -0.016(3) 0.014(3) 0.008(3)
O3 0.061(2) 0.071(2) 0.053(2) 0.0202(19) 0.0092(18) 0.0171(19)
O4 0.177(7) 0.099(4) 0.146(6) 0.039(4) 0.075(6) 0.084(5)
O5 0.063(3) 0.169(6) 0.079(3) 0.013(3) -0.017(3) 0.052(3)
P 0.0325(6) 0.0376(6) 0.0438(6) 0.0057(5) -0.0061(5) 0.0104(5)
Ru1 0.0475(3) 0.0567(3) 0.0393(2) 0.00406(18) 0.00480(17) 0.01607(19)
Ru2 0.0538(3) 0.0645(3) 0.0436(3) 0.0121(2) 0.00297(19) 0.0247(2)
Se1 0.0461(3) 0.0532(3) 0.0440(3) -0.0010(2) 0.0009(2) 0.0110(2)

loop_
_atom_type_symbol
_atom_type_description
_atom_type_scat_dispersion_real
_atom_type_scat_dispersion_imag
_atom_type_scat_source
C C 0.0033 0.0016 'International Tables Vol C Tables 4.2.6.8 and 6.1.1.4'
H H 0.0000 0.0000 'International Tables Vol C Tables 4.2.6.8 and 6.1.1.4'
N N 0.0061 0.0033 'International Tables Vol C Tables 4.2.6.8 and 6.1.1.4'
O O 0.0106 0.0060 'International Tables Vol C Tables 4.2.6.8 and 6.1.1.4'
P P 0.1023 0.0942 'International Tables Vol C Tables 4.2.6.8 and 6.1.1.4'
Ru Ru -1.2594 0.8363 'International Tables Vol C Tables 4.2.6.8 and 6.1.1.4'
Se Se -0.0929 2.2259 'International Tables Vol C Tables 4.2.6.8 and 6.1.1.4'

loop_
_geom_angle_atom_site_label_1
_geom_angle_atom_site_label_2
_geom_angle_atom_site_label_3
_geom_angle
_geom_angle_site_symmetry_1
_geom_angle_site_symmetry_3
O1 C1 Ru1 179.1(6) . .
O2 C2 Ru1 178.2(6) . .
O3 C3 Ru2 138.7(4) . .
O3 C3 Ru1 136.8(4) . .
Ru2 C3 Ru1 84.5(2) . .
O4 C4 Ru2 178.8(8) . .
O5 C5 Ru2 177.9(7) . .
C11 C6 C7 120.5(6) . .
C11 C6 P 120.7(5) . .
C7 C6 P 118.7(4) . .
C6 C7 C8 118.1(7) . .
C6 C7 H7 121.9(6) . .
C8 C7 H7 119.9(7) . .
C9 C8 C7 121.1(8) . .
C9 C8 H8 120.8(8) . .
C7 C8 H8 117.9(9) . .
C8 C9 C10 120.5(7) . .
C8 C9 H9 122.2(11) . .
C10 C9 H9 117.3(11) . .
C9 C10 C11 120.2(7) . .
C9 C10 H10 122.9(9) . .
C11 C10 H10 116.9(10) . .
C6 C11 C10 119.5(7) . .
C6 C11 H11 120.4(6) . .
C10 C11 H11 120.0(7) . .
C13 C12 C17 120.1(4) . .
C13 C12 P 122.2(4) . .
C17 C12 P 117.7(4) . .
C12 C13 C14 119.2(5) . .
C12 C13 H13 121.1(5) . .
C14 C13 H13 119.7(5) . .
C15 C14 C13 120.0(5) . .
C15 C14 H14 119.8(5) . .
C13 C14 H14 120.1(6) . .
C16 C15 C14 121.1(5) . .
C16 C15 H15 118.6(6) . .
C14 C15 H15 120.3(6) . .
C15 C16 C17 120.4(5) . .
C15 C16 H16 121.0(6) . .
C17 C16 H16 118.5(6) . .
C12 C17 C16 119.2(5) . .
C12 C17 H17 121.4(5) . .
C16 C17 H17 119.4(5) . .
C19 C18 C23 119.7(5) . .
C19 C18 P 118.8(4) . .
C23 C18 P 121.4(4) . .
C20 C19 C18 120.4(6) . .
C20 C19 H19 122.1(6) . .
C18 C19 H19 117.4(5) . .
C21 C20 C19 119.6(7) . .
C21 C20 H20 118.8(6) . .
C19 C20 H20 121.3(8) . .
C22 C21 C20 120.2(5) . .
C22 C21 H21 118.6(8) . .
C20 C21 H21 121.1(8) . .
C21 C22 C23 121.2(6) . .
C21 C22 H22 116.4(6) . .
C23 C22 H22 122.4(8) . .
C18 C23 C22 118.9(6) . .
C18 C23 H23 120.9(5) . .
C22 C23 H23 120.3(6) . .
P N P 180.000(1) . 2_766
N P C12 110.42(16) . .
N P C18 111.61(17) . .
C12 P C18 107.8(2) . .
N P C6 111.00(18) . .
C12 P C6 107.9(2) . .
C18 P C6 108.0(2) . .
C1 Ru1 C2 88.9(3) . .
C1 Ru1 C3 96.2(2) . .
C2 Ru1 C3 95.4(2) . .
C1 Ru1 Se1 94.47(19) . .
C2 Ru1 Se1 169.2(2) . .
C3 Ru1 Se1 94.49(15) . .
C1 Ru1 Se1 172.02(17) . 2_675
C2 Ru1 Se1 95.99(17) . 2_675
C3 Ru1 Se1 89.66(14) . 2_675
Se1 Ru1 Se1 79.61(4) . 2_675
C1 Ru1 Ru2 123.6(2) . .
C2 Ru1 Ru2 128.34(19) . .
C3 Ru1 Ru2 47.41(15) . .
Se1 Ru1 Ru2 57.31(3) . .
Se1 Ru1 Ru2 57.42(3) 2_675 .
C1 Ru1 Ru2 115.85(17) . 2_675
C2 Ru1 Ru2 112.76(19) . 2_675
C3 Ru1 Ru2 136.60(15) . 2_675
Se1 Ru1 Ru2 56.57(3) . 2_675
Se1 Ru1 Ru2 56.39(2) 2_675 2_675
Ru2 Ru1 Ru2 89.46(3) . 2_675
C1 Ru1 H1 67(3) . .
C2 Ru1 H1 94(3) . .
C3 Ru1 H1 160(3) . .
Se1 Ru1 H1 78(3) . .
Se1 Ru1 H1 107(3) 2_675 .
Ru2 Ru1 H1 134(3) . .
Ru2 Ru1 H1 53(3) 2_675 .
C4 Ru2 C5 91.2(4) . .
C4 Ru2 C3 95.4(2) . .
C5 Ru2 C3 97.1(2) . .
C4 Ru2 Se1 167.8(2) . .
C5 Ru2 Se1 92.8(2) . .
C3 Ru2 Se1 95.52(14) . .
C4 Ru2 Se1 94.4(3) . 2_675
C5 Ru2 Se1 170.1(2) . 2_675
C3 Ru2 Se1 90.53(15) . 2_675
Se1 Ru2 Se1 80.15(4) . 2_675
C4 Ru2 Ru1 128.0(2) . .
C5 Ru2 Ru1 123.80(19) . .
C3 Ru2 Ru1 48.11(15) . .
Se1 Ru2 Ru1 57.86(3) . .
Se1 Ru2 Ru1 57.88(3) 2_675 .
C4 Ru2 Ru1 110.8(2) . 2_675
C5 Ru2 Ru1 113.4(2) . 2_675
C3 Ru2 Ru1 138.38(15) . 2_675
Se1 Ru2 Ru1 57.04(2) . 2_675
Se1 Ru2 Ru1 56.90(3) 2_675 2_675
Ru1 Ru2 Ru1 90.54(3) . 2_675
Ru2 Se1 Ru2 99.85(4) . 2_675
Ru2 Se1 Ru1 64.83(3) . .
Ru2 Se1 Ru1 66.53(4) 2_675 .
Ru2 Se1 Ru1 66.57(3) . 2_675
Ru2 Se1 Ru1 64.70(4) 2_675 2_675
Ru1 Se1 Ru1 100.39(4) . 2_675

loop_
_geom_bond_atom_site_label_1
_geom_bond_atom_site_label_2
_geom_bond_distance
_geom_bond_site_symmetry_2
C1 O1 1.135(7) .
C1 Ru1 1.865(6) .
C2 O2 1.135(7) .
C2 Ru1 1.868(6) .
C3 O3 1.174(6) .
C3 Ru2 2.059(5) .
C3 Ru1 2.081(5) .
C4 O4 1.156(8) .
C4 Ru2 1.844(7) .
C5 O5 1.132(8) .
C5 Ru2 1.881(7) .
C6 C11 1.371(8) .
C6 C7 1.381(8) .
C6 P 1.805(6) .
C7 C8 1.402(9) .
C7 H7 0.984(7) .
C8 C9 1.348(13) .
C8 H8 0.985(9) .
C9 C10 1.353(13) .
C9 H9 1.003(8) .
C10 C11 1.395(11) .
C10 H10 1.005(8) .
C11 H11 1.012(8) .
C12 C13 1.385(7) .
C12 C17 1.398(6) .
C12 P 1.794(4) .
C13 C14 1.398(7) .
C13 H13 0.993(5) .
C14 C15 1.376(9) .
C14 H14 1.006(6) .
C15 C16 1.349(9) .
C15 H15 1.011(5) .
C16 C17 1.398(8) .
C16 H16 0.999(6) .
C17 H17 1.000(5) .
C18 C19 1.383(8) .
C18 C23 1.386(7) .
C18 P 1.799(5) .
C19 C20 1.381(8) .
C19 H19 1.006(6) .
C20 C21 1.378(11) .
C20 H20 1.056(7) .
C21 C22 1.355(11) .
C21 H21 0.975(6) .
C22 C23 1.389(8) .
C22 H22 1.021(7) .
C23 H23 1.040(7) .
N P 1.5413(12) .
N P 1.5413(12) 2_766
Ru1 Se1 2.6036(14) .
Ru1 Se1 2.6072(10) 2_675
Ru1 Ru2 2.7831(14) .
Ru1 Ru2 2.8510(9) 2_675
Ru1 H1 2.12(12) .
Ru2 Se1 2.5878(9) .
Ru2 Se1 2.5940(14) 2_675
Ru2 Ru1 2.8510(9) 2_675
Se1 Ru2 2.5940(14) 2_675
Se1 Ru1 2.6072(10) 2_675
